data_7201861
loop_
_publ_author_name
'Kuan, Fong Sheen'
'Yei Ho, Soo'
'Tadbuppa, Primjira P.'
'Tiekink, Edward R. T.'

_publ_section_title
;
 Electronic and steric control over Au&#x22EF;Au, C--H&#x22EF;O and
 C--H&#x22EF;\p interactions in the crystal structures of mononuclear
 triarylphosphinegold(i) carbonimidothioates: R3PAu[SC(OMe)=NR&#x2032;]
 for R&#x2009;=&#x2009;Ph, o-tol, m-tol or p-tol, and
 R&#x2032;&#x2009;=&#x2009;Ph, o-tol, m-tol, p-tol or C6H4NO2-4
;
_journal_issue 5
_journal_name_full CrystEngComm
_journal_page_first 548
_journal_paper_doi 10.1039/b717198f
_journal_volume 10
_journal_year 2008
_chemical_formula_moiety 'C30 H31 Au N O P S'
_chemical_formula_sum 'C30 H31 Au N O P S'
_chemical_formula_weight 681.55
_chemical_name_systematic
;
?
;
_space_group_IT_number 14
_symmetry_cell_setting monoclinic
_symmetry_space_group_name_Hall '-P 2ybc'
_symmetry_space_group_name_H-M 'P 1 21/c 1'
_atom_sites_solution_hydrogens geom
_atom_sites_solution_primary direct
_atom_sites_solution_secondary difmap
_audit_creation_method SHELXL-97
_cell_angle_alpha 90
_cell_angle_beta 100.931(2)
_cell_angle_gamma 90
_cell_formula_units_Z 4
_cell_length_a 9.7389(6)
_cell_length_b 15.5653(11)
_cell_length_c 18.5362(13)
_cell_measurement_reflns_used 3364
_cell_measurement_temperature 223(2)
_cell_measurement_theta_max 22.4
_cell_measurement_theta_min 2.4
_cell_volume 2758.9(3)
_computing_cell_refinement 'SAINT (Bruker, 2000)'
_computing_data_collection 'SMART (Bruker, 2000)'
_computing_data_reduction 'SHELXTL (Bruker, 2000)'
_computing_molecular_graphics 'ORTEPII (Johnson, 1976)'
_computing_publication_material 'SHELXL-97 (Sheldrick, 1997)'
_computing_structure_refinement 'SHELXL-97 (Sheldrick, 1997)'
_computing_structure_solution 'PATTY in DIRDIF92 (Beurskens et al., 1992)'
_diffrn_ambient_temperature 223(2)
_diffrn_measured_fraction_theta_full 0.992
_diffrn_measured_fraction_theta_max 0.992
_diffrn_measurement_device_type 'Bruker AXS SMART CCD'
_diffrn_measurement_method '\w scans'
_diffrn_radiation_monochromator graphite
_diffrn_radiation_source 'fine-focus sealed tube'
_diffrn_radiation_type MoK\a
_diffrn_radiation_wavelength 0.71069
_diffrn_reflns_av_R_equivalents 0.059
_diffrn_reflns_av_sigmaI/netI 0.071
_diffrn_reflns_limit_h_max 11
_diffrn_reflns_limit_h_min -13
_diffrn_reflns_limit_k_max 21
_diffrn_reflns_limit_k_min -14
_diffrn_reflns_limit_l_max 26
_diffrn_reflns_limit_l_min -26
_diffrn_reflns_number 22894
_diffrn_reflns_theta_full 30.1
_diffrn_reflns_theta_max 30.1
_diffrn_reflns_theta_min 1.7
_diffrn_standards_decay_% 0
_diffrn_standards_number 0
_exptl_absorpt_coefficient_mu 5.489
_exptl_absorpt_correction_T_max 1
_exptl_absorpt_correction_T_min 0.302
_exptl_absorpt_correction_type multi-scan
_exptl_absorpt_process_details '(SADABS, Bruker, 2000 & Blessing, 1995)'
_exptl_crystal_colour colourless
_exptl_crystal_density_diffrn 1.641
_exptl_crystal_density_method 'not measured'
_exptl_crystal_description needle
_exptl_crystal_F_000 1344
_exptl_crystal_size_max 0.34
_exptl_crystal_size_mid 0.07
_exptl_crystal_size_min 0.03
_refine_diff_density_max 1.75
_refine_diff_density_min -0.91
_refine_diff_density_rms 0.195
_refine_ls_extinction_method none
_refine_ls_goodness_of_fit_ref 1.04
_refine_ls_hydrogen_treatment constr
_refine_ls_matrix_type full
_refine_ls_number_parameters 320
_refine_ls_number_reflns 8037
_refine_ls_number_restraints 0
_refine_ls_restrained_S_all 1.04
_refine_ls_R_factor_all 0.078
_refine_ls_R_factor_gt 0.050
_refine_ls_shift/su_max 0.001
_refine_ls_shift/su_mean 0.000
_refine_ls_structure_factor_coef Fsqd
_refine_ls_weighting_details 'calc w=1/[\s^2^(Fo^2^)+(0.0513P)^2^] where P=(Fo^2^+2Fc^2^)/3'
_refine_ls_weighting_scheme calc
_refine_ls_wR_factor_gt 0.103
_refine_ls_wR_factor_ref 0.121
_reflns_number_gt 5806
_reflns_number_total 8037
_reflns_threshold_expression I>2\s(I)
_cod_data_source_file b717198f.txt
_cod_data_source_block (p-tol)3PAu(SC(OMe)=NC6H4Me-4)
_cod_original_sg_symbol_Hall '-P 2ybc '
_cod_original_sg_symbol_H-M 'P 21/c'
_cod_database_code 7201861

loop_
_symmetry_equiv_pos_as_xyz
'x, y, z'
'-x, y+1/2, -z+1/2'
'-x, -y, -z'
'x, -y-1/2, z-1/2'

loop_
_atom_site_label
_atom_site_type_symbol
_atom_site_fract_x
_atom_site_fract_y
_atom_site_fract_z
_atom_site_U_iso_or_equiv
_atom_site_adp_type
_atom_site_occupancy
_atom_site_symmetry_multiplicity
_atom_site_calc_flag
_atom_site_refinement_flags
_atom_site_disorder_assembly
_atom_site_disorder_group
Au Au 0.12515(2) 0.075106(14) 0.356412(12) 0.03437(8) Uani 1 1 d . . .
S1 S 0.27051(16) 0.13644(10) 0.45588(8) 0.0396(3) Uani 1 1 d . . .
P1 P 0.01420(16) 0.01180(10) 0.25146(8) 0.0333(3) Uani 1 1 d . . .
O1 O 0.2905(4) 0.2906(3) 0.5015(3) 0.0473(11) Uani 1 1 d . . .
N1 N 0.0643(5) 0.2580(3) 0.4582(3) 0.0394(11) Uani 1 1 d . . .
C1 C 0.1902(6) 0.2345(4) 0.4710(3) 0.0367(13) Uani 1 1 d . . .
C2 C -0.0499(6) 0.2013(4) 0.4339(3) 0.0378(13) Uani 1 1 d . . .
C3 C -0.1358(6) 0.2162(4) 0.3667(3) 0.0433(14) Uani 1 1 d . . .
H3 H -0.1146 0.2602 0.3360 0.052 Uiso 1 1 calc R . .
C4 C -0.2538(7) 0.1656(5) 0.3451(4) 0.0486(16) Uani 1 1 d . . .
H4 H -0.3116 0.1759 0.2992 0.058 Uiso 1 1 calc R . .
C5 C -0.2884(7) 0.1012(4) 0.3885(4) 0.0501(17) Uani 1 1 d . . .
C6 C -0.1988(8) 0.0860(5) 0.4549(4) 0.0550(19) Uani 1 1 d . . .
H6 H -0.2187 0.0415 0.4856 0.066 Uiso 1 1 calc R . .
C7 C -0.0817(7) 0.1353(5) 0.4762(4) 0.0492(16) Uani 1 1 d . . .
H7 H -0.0218 0.1233 0.5211 0.059 Uiso 1 1 calc R . .
C5' C -0.4195(8) 0.0483(5) 0.3654(5) 0.069(2) Uani 1 1 d . . .
H5'1 H -0.4998 0.0808 0.3740 0.103 Uiso 1 1 calc R . .
H5'2 H -0.4119 -0.0044 0.3937 0.103 Uiso 1 1 calc R . .
H5'3 H -0.4309 0.0346 0.3135 0.103 Uiso 1 1 calc R . .
C8 C 0.2428(8) 0.3724(5) 0.5216(4) 0.061(2) Uani 1 1 d . . .
H8A H 0.3225 0.4075 0.5428 0.092 Uiso 1 1 calc R . .
H8B H 0.1829 0.3645 0.5573 0.092 Uiso 1 1 calc R . .
H8C H 0.1905 0.4006 0.4783 0.092 Uiso 1 1 calc R . .
C9 C 0.1389(6) -0.0259(4) 0.1977(3) 0.0347(12) Uani 1 1 d . . .
C10 C 0.1062(7) -0.0356(4) 0.1213(3) 0.0399(14) Uani 1 1 d . . .
H10 H 0.0181 -0.0182 0.0954 0.048 Uiso 1 1 calc R . .
C11 C 0.2020(7) -0.0705(4) 0.0837(4) 0.0454(15) Uani 1 1 d . . .
H11 H 0.1776 -0.0786 0.0327 0.055 Uiso 1 1 calc R . .
C12 C 0.3349(8) -0.0939(5) 0.1208(4) 0.0492(17) Uani 1 1 d . . .
C13 C 0.3677(7) -0.0825(4) 0.1960(4) 0.0513(18) Uani 1 1 d . . .
H13 H 0.4571 -0.0977 0.2217 0.062 Uiso 1 1 calc R . .
C14 C 0.2715(7) -0.0493(5) 0.2336(4) 0.0462(15) Uani 1 1 d . . .
H14 H 0.2960 -0.0422 0.2848 0.055 Uiso 1 1 calc R . .
C15 C -0.1004(6) 0.0865(4) 0.1935(3) 0.0340(12) Uani 1 1 d . . .
C16 C -0.2414(6) 0.0705(4) 0.1684(4) 0.0418(14) Uani 1 1 d . . .
H16 H -0.2792 0.0168 0.1770 0.050 Uiso 1 1 calc R . .
C17 C -0.3265(6) 0.1329(4) 0.1308(4) 0.0453(15) Uani 1 1 d . . .
H17 H -0.4214 0.1203 0.1131 0.054 Uiso 1 1 calc R . .
C18 C -0.2759(7) 0.2142(4) 0.1182(4) 0.0483(16) Uani 1 1 d . . .
C19 C -0.1346(7) 0.2279(5) 0.1414(4) 0.062(2) Uani 1 1 d . . .
H19 H -0.0955 0.2809 0.1317 0.074 Uiso 1 1 calc R . .
C20 C -0.0497(7) 0.1651(4) 0.1786(4) 0.0533(18) Uani 1 1 d . . .
H20 H 0.0461 0.1766 0.1943 0.064 Uiso 1 1 calc R . .
C21 C -0.0945(6) -0.0800(3) 0.2619(3) 0.0316(11) Uani 1 1 d . . .
C22 C -0.1361(6) -0.1380(4) 0.2053(3) 0.0378(13) Uani 1 1 d . . .
H22 H -0.1020 -0.1326 0.1613 0.045 Uiso 1 1 calc R . .
C23 C -0.2273(6) -0.2038(4) 0.2130(3) 0.0405(14) Uani 1 1 d . . .
H23 H -0.2552 -0.2427 0.1742 0.049 Uiso 1 1 calc R . .
C24 C -0.2780(6) -0.2132(4) 0.2775(3) 0.0400(14) Uani 1 1 d . . .
C25 C -0.2365(7) -0.1558(4) 0.3334(4) 0.0452(15) Uani 1 1 d . . .
H25 H -0.2699 -0.1620 0.3775 0.054 Uiso 1 1 calc R . .
C26 C -0.1469(7) -0.0891(4) 0.3263(3) 0.0407(14) Uani 1 1 d . . .
H26 H -0.1212 -0.0498 0.3650 0.049 Uiso 1 1 calc R . .
C27 C 0.4408(9) -0.1307(7) 0.0792(5) 0.084(3) Uani 1 1 d . . .
H27A H 0.5315 -0.1049 0.0972 0.126 Uiso 1 1 calc R . .
H27B H 0.4118 -0.1184 0.0273 0.126 Uiso 1 1 calc R . .
H27C H 0.4469 -0.1924 0.0865 0.126 Uiso 1 1 calc R . .
C28 C -0.3709(8) 0.2839(5) 0.0809(5) 0.065(2) Uani 1 1 d . . .
H28A H -0.3980 0.3212 0.1177 0.097 Uiso 1 1 calc R . .
H28B H -0.4537 0.2582 0.0515 0.097 Uiso 1 1 calc R . .
H28C H -0.3221 0.3173 0.0494 0.097 Uiso 1 1 calc R . .
C29 C -0.3767(8) -0.2863(5) 0.2853(5) 0.062(2) Uani 1 1 d . . .
H29A H -0.3522 -0.3105 0.3342 0.093 Uiso 1 1 calc R . .
H29B H -0.3694 -0.3302 0.2491 0.093 Uiso 1 1 calc R . .
H29C H -0.4719 -0.2648 0.2774 0.093 Uiso 1 1 calc R . .

loop_
_atom_site_aniso_label
_atom_site_aniso_U_11
_atom_site_aniso_U_22
_atom_site_aniso_U_33
_atom_site_aniso_U_23
_atom_site_aniso_U_13
_atom_site_aniso_U_12
Au 0.03471(13) 0.03390(12) 0.03269(12) -0.00469(10) 0.00179(9) 0.00045(10)
S1 0.0387(8) 0.0388(8) 0.0372(8) -0.0062(6) -0.0029(6) 0.0049(7)
P1 0.0319(7) 0.0338(7) 0.0327(7) -0.0042(6) 0.0021(6) 0.0003(6)
O1 0.042(2) 0.037(2) 0.059(3) -0.013(2) -0.002(2) -0.003(2)
N1 0.037(3) 0.039(3) 0.040(3) -0.008(2) 0.000(2) 0.000(2)
C1 0.039(3) 0.035(3) 0.035(3) -0.001(2) 0.004(2) 0.004(3)
C2 0.037(3) 0.038(3) 0.039(3) -0.003(3) 0.008(3) 0.006(3)
C3 0.041(3) 0.046(4) 0.041(3) 0.002(3) 0.002(3) 0.004(3)
C4 0.036(3) 0.057(4) 0.049(4) 0.000(3) -0.003(3) 0.008(3)
C5 0.034(3) 0.046(4) 0.071(5) -0.011(3) 0.012(3) 0.005(3)
C6 0.058(5) 0.055(4) 0.057(4) 0.010(3) 0.024(4) -0.001(3)
C7 0.050(4) 0.057(4) 0.039(3) 0.008(3) 0.002(3) 0.005(3)
C5' 0.034(4) 0.060(5) 0.112(8) -0.018(5) 0.011(4) 0.003(3)
C8 0.059(4) 0.045(4) 0.072(5) -0.020(4) -0.008(4) 0.005(4)
C9 0.034(3) 0.035(3) 0.035(3) 0.002(2) 0.005(2) 0.000(2)
C10 0.041(3) 0.037(3) 0.040(3) 0.003(3) 0.005(3) 0.002(3)
C11 0.052(4) 0.049(4) 0.037(3) -0.004(3) 0.013(3) -0.010(3)
C12 0.048(4) 0.051(4) 0.050(4) -0.006(3) 0.014(3) 0.003(3)
C13 0.032(3) 0.057(4) 0.065(5) -0.005(4) 0.009(3) 0.013(3)
C14 0.042(4) 0.057(4) 0.038(3) -0.006(3) 0.001(3) 0.008(3)
C15 0.030(3) 0.035(3) 0.036(3) 0.000(2) 0.004(2) 0.001(2)
C16 0.036(3) 0.040(3) 0.048(4) 0.002(3) 0.007(3) -0.005(3)
C17 0.032(3) 0.051(4) 0.053(4) 0.003(3) 0.006(3) 0.000(3)
C18 0.045(4) 0.048(4) 0.049(4) 0.003(3) 0.001(3) 0.003(3)
C19 0.054(4) 0.049(4) 0.074(5) 0.016(4) -0.009(4) -0.017(4)
C20 0.036(4) 0.051(4) 0.067(5) 0.010(4) -0.003(3) -0.011(3)
C21 0.029(3) 0.035(3) 0.031(3) -0.002(2) 0.008(2) 0.003(2)
C22 0.042(3) 0.040(3) 0.035(3) -0.007(3) 0.016(3) -0.005(3)
C23 0.043(3) 0.036(3) 0.042(3) -0.003(3) 0.006(3) 0.002(3)
C24 0.033(3) 0.042(3) 0.042(3) 0.003(3) 0.003(3) -0.001(3)
C25 0.041(4) 0.057(4) 0.039(3) 0.003(3) 0.010(3) 0.004(3)
C26 0.046(4) 0.042(3) 0.035(3) -0.006(3) 0.009(3) 0.000(3)
C27 0.070(6) 0.121(8) 0.067(6) -0.010(6) 0.028(5) 0.031(6)
C28 0.054(4) 0.048(4) 0.084(6) 0.013(4) -0.009(4) 0.007(4)
C29 0.050(4) 0.063(5) 0.073(5) 0.000(4) 0.014(4) -0.016(4)

loop_
_atom_type_symbol
_atom_type_description
_atom_type_scat_dispersion_real
_atom_type_scat_dispersion_imag
_atom_type_scat_source
C C 0.0033 0.0016 'International Tables Vol C Tables 4.2.6.8 and 6.1.1.4'
H H 0.0000 0.0000 'International Tables Vol C Tables 4.2.6.8 and 6.1.1.4'
Au Au -2.0133 8.8022 'International Tables Vol C Tables 4.2.6.8 and 6.1.1.4'
N N 0.0061 0.0033 'International Tables Vol C Tables 4.2.6.8 and 6.1.1.4'
O O 0.0106 0.0060 'International Tables Vol C Tables 4.2.6.8 and 6.1.1.4'
P P 0.1023 0.0942 'International Tables Vol C Tables 4.2.6.8 and 6.1.1.4'
S S 0.1246 0.1234 'International Tables Vol C Tables 4.2.6.8 and 6.1.1.4'

loop_
_geom_angle_atom_site_label_1
_geom_angle_atom_site_label_2
_geom_angle_atom_site_label_3
_geom_angle
_geom_angle_site_symmetry_1
_geom_angle_site_symmetry_3
_geom_angle_publ_flag
P1 Au S1 170.80(5) . . ?
C1 S1 Au 105.2(2) . . ?
C21 P1 C9 105.7(3) . . ?
C21 P1 C15 105.2(3) . . ?
C9 P1 C15 106.5(3) . . ?
C21 P1 Au 116.43(19) . . ?
C9 P1 Au 110.72(19) . . ?
C15 P1 Au 111.67(19) . . ?
C1 O1 C8 116.1(5) . . ?
C1 N1 C2 123.6(5) . . ?
N1 C1 O1 119.5(5) . . ?
N1 C1 S1 132.0(5) . . ?
O1 C1 S1 108.6(4) . . ?
C7 C2 C3 118.7(6) . . ?
C7 C2 N1 122.3(6) . . ?
C3 C2 N1 119.0(6) . . ?
C2 C3 C4 119.5(6) . . ?
C2 C3 H3 120.3 . . ?
C4 C3 H3 120.3 . . ?
C3 C4 C5 121.9(7) . . ?
C3 C4 H4 119.0 . . ?
C5 C4 H4 119.0 . . ?
C4 C5 C6 117.6(6) . . ?
C4 C5 C5' 121.4(7) . . ?
C6 C5 C5' 121.0(7) . . ?
C7 C6 C5 120.7(7) . . ?
C7 C6 H6 119.7 . . ?
C5 C6 H6 119.7 . . ?
C6 C7 C2 121.6(6) . . ?
C6 C7 H7 119.2 . . ?
C2 C7 H7 119.2 . . ?
C5 C5' H5'1 109.5 . . ?
C5 C5' H5'2 109.5 . . ?
H5'1 C5' H5'2 109.5 . . ?
C5 C5' H5'3 109.5 . . ?
H5'1 C5' H5'3 109.5 . . ?
H5'2 C5' H5'3 109.5 . . ?
O1 C8 H8A 109.5 . . ?
O1 C8 H8B 109.5 . . ?
H8A C8 H8B 109.5 . . ?
O1 C8 H8C 109.5 . . ?
H8A C8 H8C 109.5 . . ?
H8B C8 H8C 109.5 . . ?
C10 C9 C14 118.1(6) . . ?
C10 C9 P1 123.0(4) . . ?
C14 C9 P1 118.8(5) . . ?
C11 C10 C9 120.5(6) . . ?
C11 C10 H10 119.7 . . ?
C9 C10 H10 119.7 . . ?
C10 C11 C12 120.6(6) . . ?
C10 C11 H11 119.7 . . ?
C12 C11 H11 119.7 . . ?
C13 C12 C11 118.7(6) . . ?
C13 C12 C27 120.9(7) . . ?
C11 C12 C27 120.4(7) . . ?
C14 C13 C12 120.8(7) . . ?
C14 C13 H13 119.6 . . ?
C12 C13 H13 119.6 . . ?
C13 C14 C9 121.3(6) . . ?
C13 C14 H14 119.3 . . ?
C9 C14 H14 119.3 . . ?
C20 C15 C16 117.7(6) . . ?
C20 C15 P1 119.2(5) . . ?
C16 C15 P1 122.9(4) . . ?
C15 C16 C17 120.5(6) . . ?
C15 C16 H16 119.8 . . ?
C17 C16 H16 119.8 . . ?
C18 C17 C16 121.8(6) . . ?
C18 C17 H17 119.1 . . ?
C16 C17 H17 119.1 . . ?
C19 C18 C17 116.9(6) . . ?
C19 C18 C28 121.5(7) . . ?
C17 C18 C28 121.6(6) . . ?
C18 C19 C20 121.1(7) . . ?
C18 C19 H19 119.5 . . ?
C20 C19 H19 119.5 . . ?
C15 C20 C19 122.1(6) . . ?
C15 C20 H20 119.0 . . ?
C19 C20 H20 119.0 . . ?
C22 C21 C26 118.7(5) . . ?
C22 C21 P1 121.8(4) . . ?
C26 C21 P1 119.3(4) . . ?
C21 C22 C23 120.4(5) . . ?
C21 C22 H22 119.8 . . ?
C23 C22 H22 119.8 . . ?
C24 C23 C22 120.6(6) . . ?
C24 C23 H23 119.7 . . ?
C22 C23 H23 119.7 . . ?
C25 C24 C23 118.8(6) . . ?
C25 C24 C29 121.4(6) . . ?
C23 C24 C29 119.8(6) . . ?
C24 C25 C26 121.4(6) . . ?
C24 C25 H25 119.3 . . ?
C26 C25 H25 119.3 . . ?
C25 C26 C21 120.1(6) . . ?
C25 C26 H26 120.0 . . ?
C21 C26 H26 120.0 . . ?
C12 C27 H27A 109.5 . . ?
C12 C27 H27B 109.5 . . ?
H27A C27 H27B 109.5 . . ?
C12 C27 H27C 109.5 . . ?
H27A C27 H27C 109.5 . . ?
H27B C27 H27C 109.5 . . ?
C18 C28 H28A 109.5 . . ?
C18 C28 H28B 109.5 . . ?
H28A C28 H28B 109.5 . . ?
C18 C28 H28C 109.5 . . ?
H28A C28 H28C 109.5 . . ?
H28B C28 H28C 109.5 . . ?
C24 C29 H29A 109.5 . . ?
C24 C29 H29B 109.5 . . ?
H29A C29 H29B 109.5 . . ?
C24 C29 H29C 109.5 . . ?
H29A C29 H29C 109.5 . . ?
H29B C29 H29C 109.5 . . ?

loop_
_geom_bond_atom_site_label_1
_geom_bond_atom_site_label_2
_geom_bond_distance
_geom_bond_site_symmetry_2
_geom_bond_publ_flag
Au P1 2.2641(15) . ?
Au S1 2.3076(15) . ?
S1 C1 1.762(6) . ?
P1 C21 1.810(6) . ?
P1 C9 1.810(6) . ?
P1 C15 1.815(6) . ?
O1 C1 1.352(7) . ?
O1 C8 1.429(8) . ?
N1 C1 1.258(7) . ?
N1 C2 1.425(8) . ?
C2 C7 1.364(9) . ?
C2 C3 1.382(8) . ?
C3 C4 1.387(9) . ?
C3 H3 0.9400 . ?
C4 C5 1.368(10) . ?
C4 H4 0.9400 . ?
C5 C6 1.387(11) . ?
C5 C5' 1.511(10) . ?
C6 C7 1.368(10) . ?
C6 H6 0.9400 . ?
C7 H7 0.9400 . ?
C5' H5'1 0.9700 . ?
C5' H5'2 0.9700 . ?
C5' H5'3 0.9700 . ?
C8 H8A 0.9700 . ?
C8 H8B 0.9700 . ?
C8 H8C 0.9700 . ?
C9 C10 1.399(8) . ?
C9 C14 1.384(8) . ?
C10 C11 1.377(9) . ?
C10 H10 0.9400 . ?
C11 C12 1.394(10) . ?
C11 H11 0.9400 . ?
C12 C13 1.381(10) . ?
C12 C27 1.512(10) . ?
C13 C14 1.370(9) . ?
C13 H13 0.9400 . ?
C14 H14 0.9400 . ?
C15 C20 1.367(8) . ?
C15 C16 1.386(8) . ?
C16 C17 1.377(9) . ?
C16 H16 0.9400 . ?
C17 C18 1.394(9) . ?
C17 H17 0.9400 . ?
C18 C19 1.378(9) . ?
C18 C28 1.506(9) . ?
C19 C20 1.378(10) . ?
C19 H19 0.9400 . ?
C20 H20 0.9400 . ?
C21 C22 1.386(8) . ?
C21 C26 1.392(8) . ?
C22 C23 1.381(8) . ?
C22 H22 0.9400 . ?
C23 C24 1.385(8) . ?
C23 H23 0.9400 . ?
C24 C25 1.369(9) . ?
C24 C29 1.514(9) . ?
C25 C26 1.378(9) . ?
C25 H25 0.9400 . ?
C26 H26 0.9400 . ?
C27 H27A 0.9700 . ?
C27 H27B 0.9700 . ?
C27 H27C 0.9700 . ?
C28 H28A 0.9700 . ?
C28 H28B 0.9700 . ?
C28 H28C 0.9700 . ?
C29 H29A 0.9700 . ?
C29 H29B 0.9700 . ?
C29 H29C 0.9700 . ?
